data_4504098
loop_
_publ_author_name
'Thalladi, Venkat R.'
'Dabros, Marta'
'Gehrke, Annette'
'Weiss, Hans-Christoph'
'Boese, Roland'

_publ_section_title
;
 Crystal Engineering with &#x22EE;C&#x2212;H&#x00B7;&#x00B7;&#x00B7;N and
 C&#x2212;H&#x00B7;&#x00B7;&#x00B7;N Hydrogen Bonds
;
_journal_issue 4
_journal_name_full 'Crystal Growth &amp; Design'
_journal_page_first 598
_journal_paper_doi 10.1021/cg060806w
_journal_volume 7
_journal_year 2007
_chemical_formula_moiety 'C7 H5 N'
_chemical_formula_sum 'C7 H5 N'
_chemical_formula_weight 103.12
_chemical_name_common 2-Ethynylpyridine
_chemical_name_systematic
; 
 2-Ethynylpyridine 
;
_space_group_IT_number 33
_symmetry_cell_setting orthorhombic
_symmetry_space_group_name_Hall 'P 2c -2n'
_symmetry_space_group_name_H-M 'P n a 21'
_atom_sites_solution_hydrogens geom
_atom_sites_solution_primary direct
_atom_sites_solution_secondary difmap
_audit_creation_method SHELXL-97
_cell_angle_alpha 90.00
_cell_angle_beta 90.00
_cell_angle_gamma 90.00
_cell_formula_units_Z 8
_cell_length_a 8.329(3)
_cell_length_b 17.494(8)
_cell_length_c 8.327(3)
_cell_measurement_reflns_used 50
_cell_measurement_temperature 180(2)
_cell_measurement_theta_max 12.5
_cell_measurement_theta_min 10
_cell_volume 1213.3(8)
_computing_cell_refinement 'Siemens P3-PC diffractometer program'
_computing_data_collection 'Siemens P3-PC diffractometer program'
_computing_data_reduction 'Siemens XDISK'
_computing_molecular_graphics 'Bruker AXS SHELXTL Ver. 5.10'
_computing_publication_material 'Bruker AXS SHELXTL Ver. 5.10'
_computing_structure_refinement 'Bruker AXS SHELXTL Ver. 5.10'
_computing_structure_solution 'Bruker AXS SHELXTL Ver. 5.03'
_diffrn_ambient_temperature 180(2)
_diffrn_measured_fraction_theta_full 0.999
_diffrn_measured_fraction_theta_max 0.999
_diffrn_measurement_device_type 'Nicolet R3m/V four circle diffractometer'
_diffrn_measurement_method 'Wyckoff scan mode'
_diffrn_radiation_monochromator graphite
_diffrn_radiation_source 'fine-focus sealed tube'
_diffrn_radiation_type MoK\a
_diffrn_radiation_wavelength 0.71073
_diffrn_reflns_av_R_equivalents 0.0802
_diffrn_reflns_av_sigmaI/netI 0.0658
_diffrn_reflns_limit_h_max 9
_diffrn_reflns_limit_h_min -9
_diffrn_reflns_limit_k_max 20
_diffrn_reflns_limit_k_min -20
_diffrn_reflns_limit_l_max 9
_diffrn_reflns_limit_l_min -9
_diffrn_reflns_number 4440
_diffrn_reflns_theta_full 24.99
_diffrn_reflns_theta_max 24.99
_diffrn_reflns_theta_min 2.33
_diffrn_standards_decay_% 0
_diffrn_standards_interval_count 100
_diffrn_standards_number 2
_exptl_absorpt_coefficient_mu 0.068
_exptl_absorpt_correction_type none
_exptl_crystal_colour colorless
_exptl_crystal_density_diffrn 1.129
_exptl_crystal_density_method 'not measured'
_exptl_crystal_description 'cylindrical (0.3mm diameter)'
_exptl_crystal_F_000 432
_exptl_crystal_size_max 0.3
_exptl_crystal_size_mid 0.3
_exptl_crystal_size_min 0.3
_refine_diff_density_max 0.149
_refine_diff_density_min -0.133
_refine_diff_density_rms 0.032
_refine_ls_abs_structure_details 'Flack H D (1983), Acta Cryst. A39, 876-881'
_refine_ls_abs_structure_Flack 4(6)
_refine_ls_extinction_method none
_refine_ls_goodness_of_fit_ref 1.036
_refine_ls_hydrogen_treatment constr
_refine_ls_matrix_type full
_refine_ls_number_parameters 145
_refine_ls_number_reflns 1538
_refine_ls_number_restraints 1
_refine_ls_restrained_S_all 1.035
_refine_ls_R_factor_all 0.0961
_refine_ls_R_factor_gt 0.0551
_refine_ls_shift/su_max 0.000
_refine_ls_shift/su_mean 0.000
_refine_ls_structure_factor_coef Fsqd
_refine_ls_weighting_details 'calc w=1/[\s^2^(Fo^2^)+(0.0576P)^2^+0.0763P] where P=(Fo^2^+2Fc^2^)/3'
_refine_ls_weighting_scheme calc
_refine_ls_wR_factor_gt 0.1199
_refine_ls_wR_factor_ref 0.1385
_reflns_number_gt 1015
_reflns_number_total 1538
_reflns_threshold_expression >2sigma(I)
_cod_data_source_file cg060806wsi20061113_031338.cif
_cod_data_source_block 3
_cod_depositor_comments
;
The following automatic conversions were performed:

'_symmetry_cell_setting' value 'Orthorhombic' changed to
'orthorhombic' according to
/home/saulius/struct/CIF-dictionaries/cif_core.dic dictionary named
'cif_core.dic' version 2.4.1 from 2010-06-29.

Automatic conversion script
Id: cif_fix_values 1715 2011-07-08 13:25:40Z adriana 
;
_cod_original_sg_symbol_H-M Pna21
_cod_database_code 4504098

loop_
_symmetry_equiv_pos_as_xyz
'x, y, z'
'-x, -y, z+1/2'
'x+1/2, -y+1/2, z'
'-x+1/2, y+1/2, z+1/2'

loop_
_atom_site_label
_atom_site_type_symbol
_atom_site_fract_x
_atom_site_fract_y
_atom_site_fract_z
_atom_site_U_iso_or_equiv
_atom_site_adp_type
_atom_site_occupancy
_atom_site_symmetry_multiplicity
_atom_site_calc_flag
_atom_site_refinement_flags
N1 N 0.0953(4) 0.64096(16) 0.3678(4) 0.0567(9) Uani 1 1 d .
C2 C 0.0965(4) 0.64105(19) 0.2074(5) 0.0472(9) Uani 1 1 d .
C3 C 0.1433(6) 0.7045(2) 0.1201(5) 0.0687(12) Uani 1 1 d .
H3 H 0.1432 0.7033 0.0085 0.082 Uiso 1 1 d R
C4 C 0.1904(6) 0.7699(2) 0.2008(5) 0.0719(13) Uani 1 1 d .
H4 H 0.2226 0.8132 0.1445 0.086 Uiso 1 1 d R
C5 C 0.1909(5) 0.7702(2) 0.3629(5) 0.0587(11) Uani 1 1 d .
H5 H 0.2215 0.8133 0.4207 0.070 Uiso 1 1 d R
C6A C 0.1427(6) 0.7051(2) 0.4406(5) 0.0621(11) Uani 1 1 d .
H6 H 0.1446 0.7054 0.5523 0.075 Uiso 1 1 d R
C7 C 0.0485(4) 0.57152(19) 0.1291(5) 0.0528(9) Uani 1 1 d .
C8 C 0.0133(5) 0.5134(2) 0.0649(5) 0.0654(10) Uani 1 1 d .
H8 H -0.0020 0.4717 -0.0027 0.078 Uiso 1 1 d R
N11 N 0.4486(3) 0.61934(14) 0.7656(6) 0.0700(10) Uani 1 1 d .
C12 C 0.6007(3) 0.59606(15) 0.7951(5) 0.0450(7) Uani 1 1 d .
C13 C 0.6375(4) 0.52125(17) 0.8321(5) 0.0596(11) Uani 1 1 d .
H13 H 0.7431 0.5067 0.8517 0.072 Uiso 1 1 d R
C14 C 0.5147(5) 0.46851(18) 0.8405(5) 0.0713(13) Uani 1 1 d .
H14 H 0.5366 0.4178 0.8664 0.086 Uiso 1 1 d R
C15 C 0.3619(4) 0.4907(2) 0.8101(7) 0.0733(13) Uani 1 1 d .
H15 H 0.2781 0.4556 0.8130 0.088 Uiso 1 1 d R
C16 C 0.3349(4) 0.5657(2) 0.7756(8) 0.0852(14) Uani 1 1 d .
H16 H 0.2291 0.5807 0.7583 0.102 Uiso 1 1 d R
C17 C 0.7226(4) 0.65458(16) 0.7853(6) 0.0516(7) Uani 1 1 d .
C18 C 0.8192(4) 0.70371(18) 0.7764(6) 0.0638(9) Uani 1 1 d .
H18 H 0.8832 0.7511 0.7825 0.077 Uiso 1 1 d R

loop_
_atom_site_aniso_label
_atom_site_aniso_U_11
_atom_site_aniso_U_22
_atom_site_aniso_U_33
_atom_site_aniso_U_23
_atom_site_aniso_U_13
_atom_site_aniso_U_12
N1 0.074(2) 0.0390(17) 0.057(2) 0.0059(15) 0.0066(17) -0.0039(15)
C2 0.047(2) 0.043(2) 0.052(2) 0.0002(17) 0.0006(18) -0.0048(15)
C3 0.096(3) 0.058(2) 0.053(3) 0.0052(19) -0.007(3) -0.025(2)
C4 0.104(4) 0.049(3) 0.063(3) 0.012(2) -0.008(3) -0.025(2)
C5 0.075(3) 0.038(2) 0.063(3) -0.0035(19) -0.003(2) -0.0099(17)
C6A 0.094(3) 0.043(2) 0.049(2) -0.0038(18) 0.005(2) -0.007(2)
C7 0.0515(18) 0.0470(18) 0.060(2) -0.0012(17) 0.0016(17) -0.0083(16)
C8 0.069(2) 0.060(2) 0.067(3) -0.012(2) 0.000(2) -0.008(2)
N11 0.0639(18) 0.0410(14) 0.105(3) 0.008(2) -0.005(2) 0.0071(13)
C12 0.0505(16) 0.0371(14) 0.0475(17) -0.0054(16) 0.0007(18) 0.0051(12)
C13 0.052(2) 0.0421(18) 0.085(3) 0.0098(18) -0.0097(18) 0.0061(14)
C14 0.067(2) 0.0409(16) 0.106(4) 0.010(2) -0.005(2) 0.0010(16)
C15 0.055(2) 0.0513(19) 0.113(4) 0.011(2) 0.001(3) -0.0003(16)
C16 0.0515(19) 0.060(2) 0.144(4) 0.009(3) -0.012(3) 0.0078(16)
C17 0.0671(18) 0.0413(15) 0.0464(16) 0.002(2) 0.001(2) 0.0022(15)
C18 0.080(2) 0.0460(16) 0.065(2) 0.000(2) -0.001(3) -0.0071(18)

loop_
_atom_type_symbol
_atom_type_description
_atom_type_scat_dispersion_real
_atom_type_scat_dispersion_imag
_atom_type_scat_source
C C 0.0033 0.0016 'International Tables Vol C Tables 4.2.6.8 and 6.1.1.4'
H H 0.0000 0.0000 'International Tables Vol C Tables 4.2.6.8 and 6.1.1.4'
N N 0.0061 0.0033 'International Tables Vol C Tables 4.2.6.8 and 6.1.1.4'

loop_
_geom_angle_atom_site_label_1
_geom_angle_atom_site_label_2
_geom_angle_atom_site_label_3
_geom_angle
C2 N1 C6A 116.8(3)
N1 C2 C3 121.9(4)
N1 C2 C7 116.8(3)
C3 C2 C7 121.3(4)
C4 C3 C2 119.3(4)
C4 C3 H3 120.4
C2 C3 H3 120.4
C5 C4 C3 119.4(4)
C5 C4 H4 119.9
C3 C4 H4 120.7
C4 C5 C6A 117.9(4)
C4 C5 H5 121.5
C6A C5 H5 120.6
N1 C6A C5 124.8(4)
N1 C6A H6 117.6
C5 C6A H6 117.6
C8 C7 C2 178.1(4)
C7 C8 H8 168.4
C16 N11 C12 116.2(3)
N11 C12 C13 122.3(3)
N11 C12 C17 115.8(3)
C13 C12 C17 121.9(3)
C12 C13 C14 118.8(3)
C12 C13 H13 120.6
C14 C13 H13 120.6
C15 C14 C13 119.7(3)
C15 C14 H14 120.0
C13 C14 H14 120.2
C14 C15 C16 118.1(3)
C14 C15 H15 120.8
C16 C15 H15 121.2
N11 C16 C15 125.0(3)
N11 C16 H16 117.7
C15 C16 H16 117.4
C18 C17 C12 178.3(4)
C17 C18 H18 167.8

loop_
_geom_bond_atom_site_label_1
_geom_bond_atom_site_label_2
_geom_bond_distance
N1 C2 1.335(4)
N1 C6A 1.336(5)
C2 C3 1.383(5)
C2 C7 1.437(5)
C3 C4 1.382(6)
C3 H3 0.9298
C4 C5 1.350(5)
C4 H4 0.9301
C5 C6A 1.370(5)
C5 H5 0.9299
C6A H6 0.9298
C7 C8 1.185(5)
C8 H8 0.9314
N11 C16 1.335(4)
N11 C12 1.353(4)
C12 C13 1.379(4)
C12 C17 1.445(4)
C13 C14 1.379(5)
C13 H13 0.9301
C14 C15 1.354(5)
C14 H14 0.9301
C15 C16 1.363(5)
C15 H15 0.9300
C16 H16 0.9303
C17 C18 1.179(4)
C18 H18 0.9865
